data_4065841
loop_
_publ_author_name
'Bonello, Owen'
'Jones, Cameron'
'Stasch, Andreas'
'Woodul, William D.'

_publ_section_title
;
 Group 2 and 12 Metal Gallyl Complexes Containing Unsupported Ga&#x2212;M
 Covalent Bonds (M = Mg, Ca, Sr, Ba, Zn, Cd)&#x2020;
;
_journal_issue 21
_journal_name_full Organometallics
_journal_page_first 4914
_journal_paper_doi 10.1021/om1001606
_journal_volume 29
_journal_year 2010
_chemical_formula_sum 'C33.5 H55.5 Cd Ga I N4'
_chemical_formula_weight 823.34
_chemical_name_systematic
; 
 ? 
;
_space_group_IT_number 2
_symmetry_cell_setting triclinic
_symmetry_space_group_name_Hall '-P 1'
_symmetry_space_group_name_H-M 'P -1'
_atom_sites_solution_hydrogens geom
_atom_sites_solution_primary direct
_atom_sites_solution_secondary difmap
_audit_creation_method SHELXL-97
_cell_angle_alpha 104.83(3)
_cell_angle_beta 98.02(3)
_cell_angle_gamma 91.53(3)
_cell_formula_units_Z 4
_cell_length_a 11.673(2)
_cell_length_b 17.925(4)
_cell_length_c 19.481(4)
_cell_measurement_temperature 123(2)
_cell_volume 3893.6(15)
_computing_structure_refinement 'SHELXL-97 (Sheldrick, 1997)'
_computing_structure_solution 'SHELXS-97 (Sheldrick, 1990)'
_diffrn_ambient_temperature 123(2)
_diffrn_measured_fraction_theta_full 0.963
_diffrn_measured_fraction_theta_max 0.963
_diffrn_measurement_device_type 'Nonius Kappa CCD'
_diffrn_radiation_monochromator graphite
_diffrn_radiation_source 'fine-focus sealed tube'
_diffrn_radiation_type MoK\a
_diffrn_radiation_wavelength 0.71073
_diffrn_reflns_av_R_equivalents 0.0463
_diffrn_reflns_av_sigmaI/netI 0.0737
_diffrn_reflns_limit_h_max 13
_diffrn_reflns_limit_h_min -13
_diffrn_reflns_limit_k_max 21
_diffrn_reflns_limit_k_min -21
_diffrn_reflns_limit_l_max 23
_diffrn_reflns_limit_l_min -23
_diffrn_reflns_number 24058
_diffrn_reflns_theta_full 24.98
_diffrn_reflns_theta_max 24.98
_diffrn_reflns_theta_min 2.60
_exptl_absorpt_coefficient_mu 2.056
_exptl_absorpt_correction_T_max 0.822
_exptl_absorpt_correction_T_min 0.625
_exptl_absorpt_correction_type multi-scan
_exptl_absorpt_process_details 'Sortav (Blessing, 1995)'
_exptl_crystal_colour orange
_exptl_crystal_density_diffrn 1.405
_exptl_crystal_density_method 'not measured'
_exptl_crystal_description block
_exptl_crystal_F_000 1666
_exptl_crystal_size_max 0.25
_exptl_crystal_size_mid 0.12
_exptl_crystal_size_min 0.10
_refine_diff_density_max 1.161
_refine_diff_density_min -0.970
_refine_diff_density_rms 0.101
_refine_ls_extinction_method none
_refine_ls_goodness_of_fit_ref 1.025
_refine_ls_hydrogen_treatment constr
_refine_ls_matrix_type full
_refine_ls_number_parameters 755
_refine_ls_number_reflns 13171
_refine_ls_number_restraints 18
_refine_ls_restrained_S_all 1.030
_refine_ls_R_factor_all 0.0927
_refine_ls_R_factor_gt 0.0469
_refine_ls_shift/su_max 0.001
_refine_ls_shift/su_mean 0.000
_refine_ls_structure_factor_coef Fsqd
_refine_ls_weighting_details 'calc w=1/[\s^2^(Fo^2^)+(0.0361P)^2^+5.5446P] where P=(Fo^2^+2Fc^2^)/3'
_refine_ls_weighting_scheme calc
_refine_ls_wR_factor_gt 0.0885
_refine_ls_wR_factor_ref 0.1038
_reflns_number_gt 8709
_reflns_number_total 13171
_reflns_threshold_expression >2sigma(I)
_cod_data_source_file om1001606_si_002.cif
_cod_data_source_block compound13monomeric
_cod_original_cell_volume 3893.5(13)
_cod_original_sg_symbol_H-M P-1
_cod_original_formula_sum 'C33.50 H55.50 Cd Ga I N4'
_cod_database_code 4065841

loop_
_symmetry_equiv_pos_as_xyz
'x, y, z'
'-x, -y, -z'

loop_
_atom_site_label
_atom_site_type_symbol
_atom_site_fract_x
_atom_site_fract_y
_atom_site_fract_z
_atom_site_U_iso_or_equiv
_atom_site_adp_type
_atom_site_occupancy
_atom_site_symmetry_multiplicity
_atom_site_calc_flag
_atom_site_refinement_flags
I1 I 0.01871(4) 0.68836(3) -0.01065(2) 0.06490(16) Uani 1 1 d .
Cd1 Cd 0.03725(3) 0.69907(2) 0.13235(2) 0.03419(12) Uani 1 1 d .
Ga1 Ga -0.11695(5) 0.74325(4) 0.20862(3) 0.03248(16) Uani 1 1 d .
N1 N -0.2787(3) 0.7421(2) 0.1981(2) 0.0288(10) Uani 1 1 d .
C1 C -0.3132(4) 0.7813(3) 0.2628(3) 0.0340(14) Uani 1 1 d .
H1 H -0.3927 0.7869 0.2675 0.041 Uiso 1 1 calc R
I2 I 0.30182(4) 0.48609(3) 0.34742(3) 0.07615(18) Uani 1 1 d .
Cd2 Cd 0.36223(3) 0.33783(2) 0.31523(2) 0.03660(12) Uani 1 1 d .
Ga2 Ga 0.54414(5) 0.27366(4) 0.34558(3) 0.03045(16) Uani 1 1 d .
N2 N -0.1167(3) 0.7985(3) 0.3042(2) 0.0307(11) Uani 1 1 d .
C2 C -0.2290(5) 0.8104(3) 0.3176(3) 0.0369(14) Uani 1 1 d .
H2 H -0.2452 0.8378 0.3635 0.044 Uiso 1 1 calc R
N3 N 0.2275(4) 0.7547(3) 0.1819(3) 0.0380(12) Uani 1 1 d .
C3 C -0.3645(4) 0.7170(3) 0.1355(3) 0.0335(14) Uani 1 1 d .
N4 N 0.1350(4) 0.5893(3) 0.1459(3) 0.0438(13) Uani 1 1 d .
C4 C -0.4031(5) 0.7695(3) 0.0962(3) 0.0360(14) Uani 1 1 d .
N5 N 0.6953(3) 0.2697(2) 0.3243(2) 0.0299(11) Uani 1 1 d .
C5 C -0.4866(5) 0.7428(4) 0.0350(3) 0.0497(17) Uani 1 1 d .
H5 H -0.5137 0.7775 0.0077 0.060 Uiso 1 1 calc R
N6 N 0.5817(3) 0.1990(2) 0.3952(2) 0.0293(11) Uani 1 1 d .
C6 C -0.5302(5) 0.6666(4) 0.0138(3) 0.0508(17) Uani 1 1 d .
H6 H -0.5875 0.6495 -0.0275 0.061 Uiso 1 1 calc R
N7 N 0.2884(4) 0.2917(3) 0.1906(3) 0.0550(15) Uani 1 1 d .
C7 C -0.4908(5) 0.6154(4) 0.0523(3) 0.0437(15) Uani 1 1 d .
H7 H -0.5206 0.5630 0.0369 0.052 Uiso 1 1 calc R
N8 N 0.1874(4) 0.2677(3) 0.3179(3) 0.0429(13) Uani 1 1 d .
C8 C -0.4070(4) 0.6398(3) 0.1141(3) 0.0361(14) Uani 1 1 d .
C9 C -0.3488(5) 0.8510(3) 0.1165(3) 0.0402(15) Uani 1 1 d .
H9 H -0.3184 0.8648 0.1690 0.048 Uiso 1 1 calc R
C10 C -0.2465(5) 0.8561(4) 0.0768(4) 0.0523(17) Uani 1 1 d .
H10A H -0.1900 0.8194 0.0869 0.079 Uiso 1 1 calc R
H10B H -0.2097 0.9087 0.0931 0.079 Uiso 1 1 calc R
H10C H -0.2739 0.8437 0.0251 0.079 Uiso 1 1 calc R
C11 C -0.4346(5) 0.9115(4) 0.1034(4) 0.0517(17) Uani 1 1 d .
H11A H -0.4561 0.9047 0.0516 0.078 Uiso 1 1 calc R
H11B H -0.3980 0.9636 0.1256 0.078 Uiso 1 1 calc R
H11C H -0.5042 0.9048 0.1246 0.078 Uiso 1 1 calc R
C12 C -0.3597(5) 0.5798(3) 0.1527(3) 0.0456(16) Uani 1 1 d .
H12 H -0.3146 0.6083 0.2002 0.055 Uiso 1 1 calc R
C13 C -0.4534(6) 0.5274(4) 0.1667(4) 0.069(2) Uani 1 1 d .
H13A H -0.5039 0.5030 0.1215 0.103 Uiso 1 1 calc R
H13B H -0.4994 0.5582 0.2008 0.103 Uiso 1 1 calc R
H13C H -0.4172 0.4874 0.1868 0.103 Uiso 1 1 calc R
C14 C -0.2760(5) 0.5311(4) 0.1084(4) 0.0604(19) Uani 1 1 d .
H14A H -0.3180 0.5033 0.0612 0.091 Uiso 1 1 calc R
H14B H -0.2432 0.4938 0.1335 0.091 Uiso 1 1 calc R
H14C H -0.2133 0.5651 0.1021 0.091 Uiso 1 1 calc R
C15 C -0.0184(4) 0.8330(3) 0.3559(3) 0.0296(13) Uani 1 1 d .
C16 C 0.0220(4) 0.9093(3) 0.3621(3) 0.0311(13) Uani 1 1 d .
C17 C 0.1250(5) 0.9379(3) 0.4070(3) 0.0378(14) Uani 1 1 d .
H17 H 0.1534 0.9894 0.4114 0.045 Uiso 1 1 calc R
C18 C 0.1875(5) 0.8936(4) 0.4454(3) 0.0416(15) Uani 1 1 d .
H18 H 0.2594 0.9137 0.4745 0.050 Uiso 1 1 calc R
C19 C 0.1443(5) 0.8196(3) 0.4412(3) 0.0426(15) Uani 1 1 d .
H19 H 0.1863 0.7896 0.4685 0.051 Uiso 1 1 calc R
C20 C 0.0406(5) 0.7886(3) 0.3977(3) 0.0345(14) Uani 1 1 d .
C21 C -0.0444(5) 0.9597(3) 0.3206(3) 0.0423(15) Uani 1 1 d .
H21 H -0.1202 0.9311 0.2968 0.051 Uiso 1 1 calc R
C22 C 0.0198(6) 0.9747(4) 0.2615(4) 0.065(2) Uani 1 1 d .
H22A H 0.0979 0.9979 0.2827 0.097 Uiso 1 1 calc R
H22B H -0.0228 1.0101 0.2381 0.097 Uiso 1 1 calc R
H22C H 0.0254 0.9257 0.2259 0.097 Uiso 1 1 calc R
C23 C -0.0704(6) 1.0361(4) 0.3694(4) 0.069(2) Uani 1 1 d .
H23A H -0.1061 1.0263 0.4092 0.104 Uiso 1 1 calc R
H23B H -0.1238 1.0629 0.3420 0.104 Uiso 1 1 calc R
H23C H 0.0018 1.0683 0.3886 0.104 Uiso 1 1 calc R
C24 C -0.0088(5) 0.7088(3) 0.3978(3) 0.0426(15) Uani 1 1 d .
H24 H -0.0671 0.6891 0.3535 0.051 Uiso 1 1 calc R
C25 C 0.0840(6) 0.6500(4) 0.3981(4) 0.0602(19) Uani 1 1 d .
H25A H 0.1429 0.6688 0.4407 0.090 Uiso 1 1 calc R
H25B H 0.1206 0.6433 0.3547 0.090 Uiso 1 1 calc R
H25C H 0.0480 0.6003 0.3989 0.090 Uiso 1 1 calc R
C26 C -0.0703(6) 0.7165(4) 0.4627(4) 0.064(2) Uani 1 1 d .
H26A H -0.0155 0.7392 0.5066 0.095 Uiso 1 1 calc R
H26B H -0.1003 0.6653 0.4638 0.095 Uiso 1 1 calc R
H26C H -0.1347 0.7501 0.4597 0.095 Uiso 1 1 calc R
C27 C 0.3005(5) 0.6889(4) 0.1799(3) 0.0485(17) Uani 1 1 d .
H27A H 0.3732 0.7063 0.2139 0.058 Uiso 1 1 calc R
H27B H 0.3213 0.6702 0.1311 0.058 Uiso 1 1 calc R
C28 C 0.2403(5) 0.6233(4) 0.1991(4) 0.0528(18) Uani 1 1 d .
H28A H 0.2950 0.5825 0.2015 0.063 Uiso 1 1 calc R
H28B H 0.2174 0.6425 0.2473 0.063 Uiso 1 1 calc R
C29 C 0.2717(6) 0.8048(4) 0.1402(4) 0.0586(19) Uani 1 1 d .
H29A H 0.3499 0.8265 0.1629 0.088 Uiso 1 1 calc R
H29B H 0.2202 0.8469 0.1391 0.088 Uiso 1 1 calc R
H29C H 0.2742 0.7741 0.0910 0.088 Uiso 1 1 calc R
C30 C 0.2296(5) 0.8016(4) 0.2557(3) 0.0492(16) Uani 1 1 d .
H30A H 0.1998 0.7699 0.2843 0.074 Uiso 1 1 calc R
H30B H 0.1810 0.8453 0.2555 0.074 Uiso 1 1 calc R
H30C H 0.3094 0.8211 0.2767 0.074 Uiso 1 1 calc R
C31 C 0.0648(5) 0.5418(4) 0.1776(4) 0.064(2) Uani 1 1 d .
H31A H -0.0045 0.5190 0.1433 0.096 Uiso 1 1 calc R
H31B H 0.0416 0.5741 0.2215 0.096 Uiso 1 1 calc R
H31C H 0.1105 0.5004 0.1893 0.096 Uiso 1 1 calc R
C32 C 0.1694(6) 0.5418(4) 0.0794(4) 0.062(2) Uani 1 1 d .
H32A H 0.2202 0.5026 0.0908 0.093 Uiso 1 1 calc R
H32B H 0.2108 0.5748 0.0566 0.093 Uiso 1 1 calc R
H32C H 0.1001 0.5163 0.0465 0.093 Uiso 1 1 calc R
C33 C 0.7531(4) 0.2150(3) 0.3527(3) 0.0297(13) Uani 1 1 d .
H33 H 0.8305 0.2042 0.3459 0.036 Uiso 1 1 calc R
C34 C 0.6952(4) 0.1784(3) 0.3900(3) 0.0291(13) Uani 1 1 d .
H34 H 0.7290 0.1408 0.4116 0.035 Uiso 1 1 calc R
C35 C 0.7529(4) 0.3074(3) 0.2809(3) 0.0370(15) Uani 1 1 d .
C36 C 0.7724(5) 0.2642(4) 0.2125(3) 0.0417(16) Uani 1 1 d .
C37 C 0.8330(5) 0.3005(5) 0.1727(4) 0.057(2) Uani 1 1 d .
H37 H 0.8473 0.2723 0.1267 0.068 Uiso 1 1 calc R
C38 C 0.8724(6) 0.3758(5) 0.1983(5) 0.079(3) Uani 1 1 d .
H38 H 0.9153 0.3991 0.1704 0.095 Uiso 1 1 calc R
C39 C 0.8512(6) 0.4186(4) 0.2639(5) 0.075(3) Uani 1 1 d .
H39 H 0.8774 0.4716 0.2801 0.090 Uiso 1 1 calc R
C40 C 0.7907(5) 0.3848(4) 0.3078(4) 0.059(2) Uani 1 1 d .
C41 C 0.7267(5) 0.1812(4) 0.1812(3) 0.0444(16) Uani 1 1 d .
H41 H 0.6750 0.1680 0.2138 0.053 Uiso 1 1 calc R
C42 C 0.8247(5) 0.1260(4) 0.1772(4) 0.0581(18) Uani 1 1 d .
H42A H 0.8823 0.1420 0.1508 0.087 Uiso 1 1 calc R
H42B H 0.7930 0.0733 0.1523 0.087 Uiso 1 1 calc R
H42C H 0.8615 0.1272 0.2259 0.087 Uiso 1 1 calc R
C43 C 0.6546(6) 0.1681(5) 0.1062(3) 0.077(2) Uani 1 1 d .
H43A H 0.5941 0.2052 0.1082 0.116 Uiso 1 1 calc R
H43B H 0.6185 0.1153 0.0906 0.116 Uiso 1 1 calc R
H43C H 0.7052 0.1755 0.0720 0.116 Uiso 1 1 calc R
C44 C 0.7730(7) 0.4302(4) 0.3826(5) 0.081(3) Uani 1 1 d .
H44 H 0.7152 0.4000 0.3999 0.098 Uiso 1 1 calc R
C45 C 0.8800(8) 0.4469(6) 0.4363(5) 0.107(3) Uani 1 1 d U
H45A H 0.9160 0.3984 0.4377 0.161 Uiso 1 1 calc R
H45B H 0.8603 0.4717 0.4838 0.161 Uiso 1 1 calc R
H45C H 0.9342 0.4814 0.4230 0.161 Uiso 1 1 calc R
C46 C 0.7255(9) 0.5078(6) 0.3802(6) 0.147(4) Uani 1 1 d U
H46A H 0.6941 0.5299 0.4246 0.221 Uiso 1 1 calc R
H46B H 0.6638 0.5004 0.3390 0.221 Uiso 1 1 calc R
H46C H 0.7879 0.5429 0.3755 0.221 Uiso 1 1 calc R
C47 C 0.5113(4) 0.1581(3) 0.4297(3) 0.0290(13) Uani 1 1 d .
C48 C 0.4685(4) 0.0818(3) 0.3954(3) 0.0316(13) Uani 1 1 d .
C49 C 0.4004(5) 0.0435(3) 0.4299(3) 0.0415(15) Uani 1 1 d .
H49 H 0.3728 -0.0086 0.4077 0.050 Uiso 1 1 calc R
C50 C 0.3721(5) 0.0798(4) 0.4960(3) 0.0458(16) Uani 1 1 d .
H50 H 0.3236 0.0530 0.5183 0.055 Uiso 1 1 calc R
C51 C 0.4138(5) 0.1549(4) 0.5301(3) 0.0385(15) Uani 1 1 d .
H51 H 0.3932 0.1792 0.5756 0.046 Uiso 1 1 calc R
C52 C 0.4865(4) 0.1962(3) 0.4985(3) 0.0327(14) Uani 1 1 d .
C53 C 0.4927(5) 0.0409(3) 0.3214(3) 0.0373(14) Uani 1 1 d .
H53 H 0.5401 0.0781 0.3046 0.045 Uiso 1 1 calc R
C54 C 0.5622(6) -0.0301(4) 0.3208(4) 0.0602(19) Uani 1 1 d .
H54A H 0.6373 -0.0144 0.3515 0.090 Uiso 1 1 calc R
H54B H 0.5746 -0.0547 0.2716 0.090 Uiso 1 1 calc R
H54C H 0.5193 -0.0669 0.3389 0.090 Uiso 1 1 calc R
C55 C 0.3791(5) 0.0192(4) 0.2683(3) 0.0577(18) Uani 1 1 d .
H55A H 0.3315 -0.0185 0.2825 0.087 Uiso 1 1 calc R
H55B H 0.3967 -0.0034 0.2198 0.087 Uiso 1 1 calc R
H55C H 0.3365 0.0657 0.2687 0.087 Uiso 1 1 calc R
C56 C 0.5319(5) 0.2774(3) 0.5383(3) 0.0361(14) Uani 1 1 d .
H56 H 0.5963 0.2916 0.5142 0.043 Uiso 1 1 calc R
C57 C 0.5819(5) 0.2856(4) 0.6169(3) 0.0512(17) Uani 1 1 d .
H57A H 0.5190 0.2783 0.6435 0.077 Uiso 1 1 calc R
H57B H 0.6204 0.3373 0.6379 0.077 Uiso 1 1 calc R
H57C H 0.6382 0.2465 0.6197 0.077 Uiso 1 1 calc R
C58 C 0.4387(5) 0.3353(3) 0.5338(3) 0.0472(16) Uani 1 1 d .
H58A H 0.4071 0.3299 0.4833 0.071 Uiso 1 1 calc R
H58B H 0.4731 0.3880 0.5555 0.071 Uiso 1 1 calc R
H58C H 0.3764 0.3250 0.5596 0.071 Uiso 1 1 calc R
C59 C 0.1495(6) 0.2222(5) 0.2423(4) 0.072(2) Uani 1 1 d .
H59A H 0.0666 0.2048 0.2361 0.087 Uiso 1 1 calc R
H59B H 0.1946 0.1757 0.2318 0.087 Uiso 1 1 calc R
C60 C 0.1661(6) 0.2694(4) 0.1896(4) 0.068(2) Uani 1 1 d .
H60A H 0.1328 0.2390 0.1406 0.081 Uiso 1 1 calc R
H60B H 0.1230 0.3168 0.2013 0.081 Uiso 1 1 calc R
C61 C 0.2067(5) 0.2133(4) 0.3637(4) 0.0563(19) Uani 1 1 d .
H61A H 0.2303 0.2426 0.4138 0.084 Uiso 1 1 calc R
H61B H 0.2678 0.1794 0.3479 0.084 Uiso 1 1 calc R
H61C H 0.1348 0.1819 0.3595 0.084 Uiso 1 1 calc R
C62 C 0.0967(5) 0.3180(4) 0.3429(4) 0.069(2) Uani 1 1 d .
H62A H 0.0279 0.2862 0.3445 0.104 Uiso 1 1 calc R
H62B H 0.0765 0.3503 0.3099 0.104 Uiso 1 1 calc R
H62C H 0.1249 0.3511 0.3911 0.104 Uiso 1 1 calc R
C63 C 0.3515(8) 0.2264(5) 0.1578(4) 0.098(3) Uani 1 1 d .
H63A H 0.3417 0.1845 0.1808 0.147 Uiso 1 1 calc R
H63B H 0.4340 0.2425 0.1639 0.147 Uiso 1 1 calc R
H63C H 0.3211 0.2082 0.1064 0.147 Uiso 1 1 calc R
C64 C 0.2961(6) 0.3518(5) 0.1521(4) 0.081(3) Uani 1 1 d .
H64A H 0.3777 0.3661 0.1522 0.122 Uiso 1 1 calc R
H64B H 0.2583 0.3974 0.1760 0.122 Uiso 1 1 calc R
H64C H 0.2572 0.3320 0.1024 0.122 Uiso 1 1 calc R
C65 C 0.0540(10) -0.0109(9) 0.0041(9) 0.170(6) Uani 1 1 d U
H65A H 0.0884 -0.0031 -0.0374 0.203 Uiso 1 1 calc R
H65B H 0.0476 -0.0675 -0.0017 0.203 Uiso 1 1 calc R
C66 C 0.1425(13) 0.0219(9) 0.0690(8) 0.190(6) Uani 1 1 d .
H66A H 0.1418 0.0790 0.0817 0.228 Uiso 1 1 calc R
H66B H 0.1202 0.0042 0.1098 0.228 Uiso 1 1 calc R
C67 C 0.2618(12) 0.0002(7) 0.0598(6) 0.150(5) Uani 1 1 d .
H67A H 0.2664 -0.0554 0.0550 0.225 Uiso 1 1 calc R
H67B H 0.3161 0.0292 0.1017 0.225 Uiso 1 1 calc R
H67C H 0.2818 0.0124 0.0165 0.225 Uiso 1 1 calc R

loop_
_atom_site_aniso_label
_atom_site_aniso_U_11
_atom_site_aniso_U_22
_atom_site_aniso_U_33
_atom_site_aniso_U_23
_atom_site_aniso_U_13
_atom_site_aniso_U_12
I1 0.0627(3) 0.1025(4) 0.0368(3) 0.0272(3) 0.0137(2) 0.0154(3)
Cd1 0.0273(2) 0.0455(3) 0.0336(3) 0.0134(2) 0.01054(18) 0.01087(19)
Ga1 0.0251(3) 0.0428(4) 0.0313(4) 0.0100(3) 0.0084(3) 0.0087(3)
N1 0.026(2) 0.038(3) 0.024(3) 0.007(2) 0.010(2) 0.010(2)
C1 0.022(3) 0.043(4) 0.041(4) 0.014(3) 0.013(3) 0.009(3)
I2 0.0631(3) 0.0385(3) 0.1177(5) 0.0156(3) -0.0101(3) 0.0137(2)
Cd2 0.0245(2) 0.0400(3) 0.0496(3) 0.0191(2) 0.00532(19) 0.00803(19)
Ga2 0.0230(3) 0.0366(4) 0.0361(4) 0.0152(3) 0.0075(3) 0.0069(3)
N2 0.027(2) 0.038(3) 0.030(3) 0.011(2) 0.011(2) 0.008(2)
C2 0.036(3) 0.044(4) 0.034(4) 0.007(3) 0.020(3) 0.010(3)
N3 0.033(3) 0.042(3) 0.042(3) 0.012(3) 0.012(2) 0.004(2)
C3 0.027(3) 0.044(4) 0.032(3) 0.010(3) 0.010(3) 0.008(3)
N4 0.033(3) 0.043(3) 0.057(3) 0.015(3) 0.006(2) 0.008(2)
C4 0.034(3) 0.045(4) 0.030(3) 0.008(3) 0.010(3) 0.011(3)
N5 0.027(2) 0.033(3) 0.032(3) 0.012(2) 0.007(2) 0.003(2)
C5 0.043(4) 0.067(5) 0.040(4) 0.016(4) 0.002(3) 0.017(4)
N6 0.022(2) 0.030(3) 0.038(3) 0.012(2) 0.007(2) 0.006(2)
C6 0.039(4) 0.065(5) 0.040(4) -0.001(4) 0.002(3) 0.016(4)
N7 0.052(3) 0.073(4) 0.045(3) 0.021(3) 0.010(3) 0.026(3)
C7 0.041(4) 0.035(4) 0.047(4) -0.003(3) 0.005(3) 0.008(3)
N8 0.026(3) 0.044(3) 0.059(4) 0.018(3) 0.000(2) -0.002(2)
C8 0.027(3) 0.044(4) 0.037(4) 0.006(3) 0.008(3) 0.010(3)
C9 0.042(3) 0.045(4) 0.036(4) 0.012(3) 0.009(3) 0.010(3)
C10 0.046(4) 0.057(5) 0.062(5) 0.027(4) 0.012(3) 0.005(3)
C11 0.046(4) 0.048(4) 0.066(5) 0.021(4) 0.014(3) 0.012(3)
C12 0.032(3) 0.044(4) 0.060(4) 0.016(3) -0.001(3) 0.003(3)
C13 0.049(4) 0.077(6) 0.091(6) 0.039(5) 0.013(4) 0.007(4)
C14 0.041(4) 0.052(5) 0.087(5) 0.019(4) 0.006(4) 0.011(3)
C15 0.031(3) 0.037(4) 0.023(3) 0.008(3) 0.010(2) 0.007(3)
C16 0.031(3) 0.031(4) 0.032(3) 0.007(3) 0.011(3) 0.007(3)
C17 0.039(3) 0.030(4) 0.045(4) 0.009(3) 0.010(3) 0.003(3)
C18 0.037(3) 0.052(4) 0.033(4) 0.010(3) -0.003(3) -0.005(3)
C19 0.051(4) 0.037(4) 0.040(4) 0.014(3) 0.001(3) -0.002(3)
C20 0.037(3) 0.037(4) 0.029(3) 0.007(3) 0.007(3) 0.002(3)
C21 0.040(3) 0.039(4) 0.055(4) 0.019(3) 0.018(3) 0.013(3)
C22 0.070(5) 0.085(6) 0.064(5) 0.050(4) 0.030(4) 0.044(4)
C23 0.078(5) 0.053(5) 0.089(6) 0.026(4) 0.033(4) 0.037(4)
C24 0.048(4) 0.042(4) 0.039(4) 0.019(3) -0.002(3) -0.011(3)
C25 0.066(5) 0.041(4) 0.080(5) 0.024(4) 0.020(4) 0.007(4)
C26 0.066(5) 0.061(5) 0.076(5) 0.029(4) 0.033(4) 0.003(4)
C27 0.022(3) 0.064(5) 0.058(4) 0.011(4) 0.009(3) 0.006(3)
C28 0.033(3) 0.053(4) 0.075(5) 0.023(4) 0.002(3) 0.010(3)
C29 0.054(4) 0.067(5) 0.064(5) 0.030(4) 0.014(3) -0.004(4)
C30 0.044(4) 0.050(4) 0.048(4) 0.003(4) 0.006(3) 0.005(3)
C31 0.047(4) 0.059(5) 0.096(6) 0.047(5) 0.000(4) 0.003(4)
C32 0.061(5) 0.044(4) 0.073(5) 0.001(4) 0.006(4) 0.012(4)
C33 0.026(3) 0.034(3) 0.030(3) 0.006(3) 0.009(2) 0.010(3)
C34 0.029(3) 0.031(3) 0.031(3) 0.015(3) 0.003(2) 0.010(3)
C35 0.028(3) 0.040(4) 0.050(4) 0.022(3) 0.012(3) 0.012(3)
C36 0.029(3) 0.059(5) 0.050(4) 0.032(4) 0.015(3) 0.019(3)
C37 0.050(4) 0.077(6) 0.066(5) 0.046(5) 0.028(4) 0.024(4)
C38 0.053(5) 0.087(7) 0.138(8) 0.077(6) 0.061(5) 0.038(5)
C39 0.055(5) 0.035(4) 0.157(9) 0.043(5) 0.053(5) 0.013(4)
C40 0.048(4) 0.032(4) 0.106(6) 0.018(4) 0.043(4) 0.009(3)
C41 0.037(3) 0.068(5) 0.028(3) 0.010(3) 0.006(3) 0.005(3)
C42 0.046(4) 0.060(5) 0.062(5) 0.004(4) 0.008(3) 0.006(3)
C43 0.055(4) 0.137(8) 0.036(4) 0.017(5) -0.003(3) 0.029(5)
C44 0.069(5) 0.028(4) 0.138(8) -0.018(5) 0.063(5) -0.014(4)
C45 0.120(6) 0.116(6) 0.098(5) 0.038(5) 0.031(5) 0.041(5)
C46 0.135(6) 0.132(6) 0.145(7) -0.007(5) -0.004(5) 0.054(5)
C47 0.020(3) 0.037(4) 0.035(3) 0.019(3) 0.003(2) 0.004(3)
C48 0.035(3) 0.029(4) 0.032(3) 0.009(3) 0.007(3) 0.006(3)
C49 0.058(4) 0.032(4) 0.035(4) 0.006(3) 0.014(3) -0.002(3)
C50 0.054(4) 0.041(4) 0.046(4) 0.015(4) 0.014(3) -0.013(3)
C51 0.039(3) 0.047(4) 0.031(3) 0.011(3) 0.013(3) -0.002(3)
C52 0.029(3) 0.040(4) 0.033(3) 0.014(3) 0.010(3) 0.009(3)
C53 0.040(3) 0.035(4) 0.035(4) 0.006(3) 0.005(3) 0.005(3)
C54 0.072(5) 0.063(5) 0.047(4) 0.010(4) 0.018(4) 0.030(4)
C55 0.064(5) 0.062(5) 0.043(4) 0.004(4) 0.008(3) 0.016(4)
C56 0.042(3) 0.033(4) 0.037(4) 0.008(3) 0.020(3) 0.001(3)
C57 0.061(4) 0.052(4) 0.034(4) 0.009(3) -0.004(3) -0.010(3)
C58 0.046(4) 0.038(4) 0.051(4) 0.003(3) 0.000(3) 0.007(3)
C59 0.058(5) 0.091(6) 0.060(5) 0.018(5) -0.010(4) -0.022(4)
C60 0.061(5) 0.081(6) 0.058(5) 0.025(4) -0.015(4) 0.002(4)
C61 0.046(4) 0.058(5) 0.071(5) 0.031(4) 0.007(3) -0.007(3)
C62 0.033(4) 0.095(6) 0.098(6) 0.050(5) 0.026(4) 0.016(4)
C63 0.118(7) 0.128(8) 0.047(5) 0.010(5) 0.020(5) 0.055(6)
C64 0.065(5) 0.132(8) 0.065(5) 0.063(6) 0.009(4) -0.002(5)
C65 0.178(8) 0.159(8) 0.169(8) 0.038(6) 0.030(7) -0.003(6)
C66 0.161(14) 0.178(15) 0.202(17) -0.019(12) 0.062(12) 0.007(12)
C67 0.205(14) 0.140(11) 0.115(10) 0.045(8) 0.033(9) 0.050(10)

loop_
_atom_type_symbol
_atom_type_description
_atom_type_scat_dispersion_real
_atom_type_scat_dispersion_imag
_atom_type_scat_source
C C 0.0033 0.0016 'International Tables Vol C Tables 4.2.6.8 and 6.1.1.4'
H H 0.0000 0.0000 'International Tables Vol C Tables 4.2.6.8 and 6.1.1.4'
N N 0.0061 0.0033 'International Tables Vol C Tables 4.2.6.8 and 6.1.1.4'
Ga Ga 0.2307 1.6083 'International Tables Vol C Tables 4.2.6.8 and 6.1.1.4'
Cd Cd -0.8075 1.2024 'International Tables Vol C Tables 4.2.6.8 and 6.1.1.4'
I I -0.4742 1.8119 'International Tables Vol C Tables 4.2.6.8 and 6.1.1.4'

loop_
_geom_angle_atom_site_label_1
_geom_angle_atom_site_label_2
_geom_angle_atom_site_label_3
_geom_angle
_geom_angle_site_symmetry_1
N4 Cd1 N3 78.68(16) .
N4 Cd1 Ga1 118.45(12) .
N3 Cd1 Ga1 115.47(12) .
N4 Cd1 I1 103.98(13) .
N3 Cd1 I1 105.20(11) .
Ga1 Cd1 I1 125.09(3) .
N1 Ga1 N2 86.81(18) .
N1 Ga1 Cd1 138.39(13) .
N2 Ga1 Cd1 134.74(13) .
C1 N1 C3 118.9(4) .
C1 N1 Ga1 109.9(3) .
C3 N1 Ga1 130.7(3) .
C2 C1 N1 116.5(5) .
N7 Cd2 N8 78.41(18) .
N7 Cd2 Ga2 110.49(12) .
N8 Cd2 Ga2 114.58(11) .
N7 Cd2 I2 102.95(13) .
N8 Cd2 I2 102.52(12) .
Ga2 Cd2 I2 133.75(3) .
N5 Ga2 N6 86.79(17) .
N5 Ga2 Cd2 138.40(12) .
N6 Ga2 Cd2 134.61(12) .
C2 N2 C15 122.0(4) .
C2 N2 Ga1 110.4(4) .
C15 N2 Ga1 127.2(3) .
C1 C2 N2 116.4(5) .
C30 N3 C27 111.1(4) .
C30 N3 C29 107.9(5) .
C27 N3 C29 109.5(4) .
C30 N3 Cd1 110.3(3) .
C27 N3 Cd1 105.4(3) .
C29 N3 Cd1 112.6(4) .
C8 C3 C4 121.2(5) .
C8 C3 N1 118.7(5) .
C4 C3 N1 120.0(5) .
C31 N4 C32 110.1(5) .
C31 N4 C28 108.6(5) .
C32 N4 C28 110.1(5) .
C31 N4 Cd1 110.1(3) .
C32 N4 Cd1 114.5(4) .
C28 N4 Cd1 103.0(3) .
C5 C4 C3 118.4(6) .
C5 C4 C9 121.0(5) .
C3 C4 C9 120.4(5) .
C33 N5 C35 118.6(4) .
C33 N5 Ga2 109.9(3) .
C35 N5 Ga2 131.2(3) .
C6 C5 C4 120.9(6) .
C34 N6 C47 118.8(4) .
C34 N6 Ga2 110.5(3) .
C47 N6 Ga2 130.4(3) .
C7 C6 C5 120.3(6) .
C63 N7 C64 109.0(6) .
C63 N7 C60 112.1(6) .
C64 N7 C60 109.6(5) .
C63 N7 Cd2 110.0(4) .
C64 N7 Cd2 112.4(5) .
C60 N7 Cd2 103.7(4) .
C6 C7 C8 120.8(6) .
C62 N8 C61 108.4(5) .
C62 N8 C59 109.9(5) .
C61 N8 C59 108.6(5) .
C62 N8 Cd2 112.9(4) .
C61 N8 Cd2 111.9(3) .
C59 N8 Cd2 104.9(4) .
C3 C8 C7 118.5(5) .
C3 C8 C12 122.3(5) .
C7 C8 C12 119.1(5) .
C4 C9 C10 110.9(5) .
C4 C9 C11 113.7(5) .
C10 C9 C11 109.3(5) .
C13 C12 C8 113.8(5) .
C13 C12 C14 110.1(5) .
C8 C12 C14 108.9(5) .
C16 C15 C20 120.7(5) .
C16 C15 N2 120.0(4) .
C20 C15 N2 119.3(5) .
C17 C16 C15 118.4(5) .
C17 C16 C21 120.2(5) .
C15 C16 C21 121.4(5) .
C18 C17 C16 121.7(5) .
C17 C18 C19 119.4(5) .
C18 C19 C20 121.2(5) .
C19 C20 C15 118.5(5) .
C19 C20 C24 120.0(5) .
C15 C20 C24 121.5(5) .
C23 C21 C16 112.2(5) .
C23 C21 C22 109.9(5) .
C16 C21 C22 111.7(4) .
C26 C24 C20 109.1(5) .
C26 C24 C25 109.9(5) .
C20 C24 C25 112.9(5) .
N3 C27 C28 112.0(4) .
N4 C28 C27 112.1(5) .
C34 C33 N5 117.1(4) .
C33 C34 N6 115.7(4) .
C40 C35 C36 121.7(5) .
C40 C35 N5 119.3(5) .
C36 C35 N5 119.0(5) .
C37 C36 C35 118.3(6) .
C37 C36 C41 119.6(6) .
C35 C36 C41 122.2(5) .
C38 C37 C36 121.1(7) .
C37 C38 C39 120.9(7) .
C38 C39 C40 121.0(7) .
C35 C40 C39 117.0(7) .
C35 C40 C44 121.4(6) .
C39 C40 C44 121.6(6) .
C36 C41 C42 111.6(5) .
C36 C41 C43 112.2(5) .
C42 C41 C43 109.4(5) .
C45 C44 C46 106.7(7) .
C45 C44 C40 114.4(6) .
C46 C44 C40 110.3(8) .
C48 C47 C52 121.4(5) .
C48 C47 N6 120.1(5) .
C52 C47 N6 118.5(5) .
C49 C48 C47 118.9(5) .
C49 C48 C53 119.1(5) .
C47 C48 C53 122.0(5) .
C50 C49 C48 121.0(6) .
C49 C50 C51 120.4(5) .
C50 C51 C52 121.2(5) .
C51 C52 C47 116.9(5) .
C51 C52 C56 119.4(5) .
C47 C52 C56 123.6(5) .
C48 C53 C54 112.9(4) .
C48 C53 C55 110.6(5) .
C54 C53 C55 110.7(5) .
C52 C56 C57 113.3(5) .
C52 C56 C58 111.4(5) .
C57 C56 C58 109.8(5) .
N8 C59 C60 111.6(6) .
N7 C60 C59 112.9(5) .
C65 C65 C66 124(2) 2
C67 C66 C65 114.1(12) .

loop_
_geom_bond_atom_site_label_1
_geom_bond_atom_site_label_2
_geom_bond_distance
_geom_bond_site_symmetry_2
I1 Cd1 2.7202(8) .
Cd1 N4 2.354(5) .
Cd1 N3 2.376(5) .
Cd1 Ga1 2.5089(10) .
Ga1 N1 1.870(4) .
Ga1 N2 1.871(4) .
N1 C1 1.395(7) .
N1 C3 1.432(7) .
C1 C2 1.331(8) .
I2 Cd2 2.7062(9) .
Cd2 N7 2.381(5) .
Cd2 N8 2.382(4) .
Cd2 Ga2 2.5120(9) .
Ga2 N5 1.868(4) .
Ga2 N6 1.869(4) .
N2 C2 1.385(6) .
N2 C15 1.427(7) .
N3 C30 1.464(7) .
N3 C27 1.469(7) .
N3 C29 1.484(7) .
C3 C8 1.395(8) .
C3 C4 1.402(7) .
N4 C31 1.468(7) .
N4 C32 1.470(8) .
N4 C28 1.496(7) .
C4 C5 1.400(8) .
C4 C9 1.508(8) .
N5 C33 1.390(6) .
N5 C35 1.431(6) .
C5 C6 1.381(9) .
N6 C34 1.394(6) .
N6 C47 1.428(6) .
C6 C7 1.376(8) .
N7 C63 1.454(9) .
N7 C64 1.468(8) .
N7 C60 1.469(8) .
C7 C8 1.406(8) .
N8 C62 1.463(8) .
N8 C61 1.482(7) .
N8 C59 1.488(8) .
C8 C12 1.535(7) .
C9 C10 1.523(7) .
C9 C11 1.541(7) .
C12 C13 1.519(8) .
C12 C14 1.537(8) .
C15 C16 1.404(7) .
C15 C20 1.406(7) .
C16 C17 1.384(7) .
C16 C21 1.519(7) .
C17 C18 1.382(7) .
C18 C19 1.384(8) .
C19 C20 1.389(8) .
C20 C24 1.528(7) .
C21 C23 1.518(8) .
C21 C22 1.532(8) .
C24 C26 1.518(8) .
C24 C25 1.532(8) .
C27 C28 1.508(8) .
C33 C34 1.330(7) .
C35 C40 1.388(8) .
C35 C36 1.412(8) .
C36 C37 1.383(8) .
C36 C41 1.507(9) .
C37 C38 1.356(10) .
C38 C39 1.371(11) .
C39 C40 1.417(9) .
C40 C44 1.520(10) .
C41 C42 1.529(8) .
C41 C43 1.540(8) .
C44 C45 1.483(11) .
C44 C46 1.520(12) .
C47 C48 1.403(7) .
C47 C52 1.413(7) .
C48 C49 1.382(7) .
C48 C53 1.509(8) .
C49 C50 1.375(8) .
C50 C51 1.380(8) .
C51 C52 1.411(7) .
C52 C56 1.506(8) .
C53 C54 1.526(8) .
C53 C55 1.538(8) .
C56 C57 1.528(8) .
C56 C58 1.532(7) .
C59 C60 1.516(9) .
C65 C65 1.33(2) 2
C65 C66 1.495(17) .
C66 C67 1.478(14) .
